data_4035679
loop_
_publ_author_name
'Watanabe, Kazuhiro'
'Moriyama, Katsuhiko'

_publ_section_title
;
 Copper-Catalyzed Indole-Selective C-N Coupling Reaction of
 Indolyl(2-alkoxy-phenyl)iodonium Imides: Effect of Substituent on
 Iodoarene as Dummy Ligand.
;
_journal_issue 23
_journal_name_full 'The Journal of organic chemistry'
_journal_page_first 14827
_journal_page_last 14833
_journal_paper_doi 10.1021/acs.joc.8b02676
_journal_volume 83
_journal_year 2018
_chemical_formula_sum 'C22 H20 N2 O4 S2'
_chemical_formula_weight 440.54
_chemical_name_common u180316mor1
_space_group_crystal_system monoclinic
_space_group_IT_number 15
_space_group_name_Hall '-C 2yc'
_space_group_name_H-M_alt 'C 1 2/c 1'
_atom_sites_solution_hydrogens mixed
_cell_angle_alpha 90
_cell_angle_beta 114.780(3)
_cell_angle_gamma 90
_cell_formula_units_Z 8
_cell_length_a 32.963(3)
_cell_length_b 8.7052(9)
_cell_length_c 15.5575(15)
_cell_measurement_reflns_used 9997
_cell_measurement_temperature 173
_cell_measurement_theta_max 68.29
_cell_measurement_theta_min 2.95
_cell_volume 4053.2(7)
_computing_cell_refinement 'SAINT V8.34A (Bruker AXS Inc., 2013)'
_computing_data_collection 'APEX2 (Bruker AXS, 2006)'
_computing_data_reduction 'SAINT V8.34A (Bruker AXS Inc., 2013)'
_computing_molecular_graphics 'XSHEL (Bruker AXS,2002)'
_computing_publication_material 'XCIF (Bruker AXS, 2001)'
_computing_structure_refinement 'SHELXL-2013 (Sheldrick, 2013)'
_computing_structure_solution 'SHELXS-97 (Sheldrick, 1997)'
_diffrn_ambient_temperature 173
_diffrn_measured_fraction_theta_full 0.995
_diffrn_measured_fraction_theta_max 0.994
_diffrn_measurement_device_type 'Bruker APEXII Ultra CCD area detector'
_diffrn_measurement_method 'Phi and Omega scans'
_diffrn_radiation_monochromator 'Bruker Helios multilayer confocal mirror'
_diffrn_radiation_type CuK\a
_diffrn_radiation_wavelength 1.54178
_diffrn_reflns_av_R_equivalents 0.0182
_diffrn_reflns_av_unetI/netI 0.0187
_diffrn_reflns_limit_h_max 39
_diffrn_reflns_limit_h_min -37
_diffrn_reflns_limit_k_max 10
_diffrn_reflns_limit_k_min -10
_diffrn_reflns_limit_l_max 18
_diffrn_reflns_limit_l_min -18
_diffrn_reflns_number 13824
_diffrn_reflns_theta_full 67.679
_diffrn_reflns_theta_max 68.302
_diffrn_reflns_theta_min 5.292
_diffrn_source 'Bruker TXS fine-focus rotating anode'
_exptl_absorpt_coefficient_mu 2.663
_exptl_absorpt_correction_T_max 0.78
_exptl_absorpt_correction_T_min 0.62
_exptl_absorpt_correction_type empirical
_exptl_absorpt_process_details 'SADABS (Sheldrick 1996)'
_exptl_crystal_colour colourless
_exptl_crystal_density_diffrn 1.444
_exptl_crystal_density_method 'not measured'
_exptl_crystal_description Prismatic
_exptl_crystal_F_000 1840
_exptl_crystal_size_max 0.200
_exptl_crystal_size_mid 0.100
_exptl_crystal_size_min 0.100
_refine_diff_density_max 0.463
_refine_diff_density_min -0.277
_refine_ls_extinction_method none
_refine_ls_goodness_of_fit_ref 1.067
_refine_ls_hydrogen_treatment mixed
_refine_ls_matrix_type full
_refine_ls_number_parameters 277
_refine_ls_number_reflns 3709
_refine_ls_number_restraints 0
_refine_ls_restrained_S_all 1.067
_refine_ls_R_factor_all 0.0352
_refine_ls_R_factor_gt 0.0343
_refine_ls_shift/su_max 0.001
_refine_ls_shift/su_mean 0.000
_refine_ls_structure_factor_coef Fsqd
_refine_ls_weighting_details 'w=1/[\s^2^(Fo^2^)+(0.0566P)^2^+3.6684P] where P=(Fo^2^+2Fc^2^)/3'
_refine_ls_weighting_scheme calc
_refine_ls_wR_factor_gt 0.0940
_refine_ls_wR_factor_ref 0.0951
_reflns_number_gt 3563
_reflns_number_total 3709
_reflns_threshold_expression 'I > 2\s(I)'
_cod_data_source_file jo8b02676_si_003.cif
_cod_data_source_block I
_cod_database_code 4035679

loop_
_space_group_symop_operation_xyz
'x, y, z'
'-x, y, -z+1/2'
'x+1/2, y+1/2, z'
'-x+1/2, y+1/2, -z+1/2'
'-x, -y, -z'
'x, -y, z-1/2'
'-x+1/2, -y+1/2, -z'
'x+1/2, -y+1/2, z-1/2'

loop_
_atom_site_type_symbol
_atom_site_label
_atom_site_fract_x
_atom_site_fract_y
_atom_site_fract_z
_atom_site_U_iso_or_equiv
_atom_site_adp_type
_atom_site_calc_flag
_atom_site_refinement_flags_adp
_atom_site_refinement_flags_posn
_atom_site_occupancy
S S1 0.13802(2) 0.59310(4) 0.34028(2) 0.02666(12) Uani d . . 1
S S2 0.06683(2) 1.03610(4) 0.19278(3) 0.02575(12) Uani d . . 1
O O2 0.14231(4) 0.47364(14) 0.40711(8) 0.0352(3) Uani d . . 1
C C8 0.01809(5) 0.52054(18) 0.15029(11) 0.0248(3) Uani d . . 1
C C2 0.05664(5) 0.73560(17) 0.22204(10) 0.0231(3) Uani d . . 1
C C1 0.08295(5) 0.60739(17) 0.25712(11) 0.0251(3) Uani d . . 1
C C9 0.16780(5) 0.53090(17) 0.27462(11) 0.0259(3) Uani d . . 1
C C3 0.01449(5) 0.68209(17) 0.15262(10) 0.0234(3) Uani d . . 1
C C16 0.10001(5) 0.99657(18) 0.13155(11) 0.0264(3) Uani d . . 1
C C12 0.21481(5) 0.4311(2) 0.17262(12) 0.0349(4) Uani d . . 1
C C20 0.16967(6) 1.0144(2) 0.11984(13) 0.0375(4) Uani d . . 1
H H20 0.2 1.0469 0.1454 0.045 Uiso calc U R 1
C C7 -0.01716(6) 0.42773(19) 0.09086(12) 0.0314(4) Uani d . . 1
H H7 -0.0143 0.3192 0.0903 0.038 Uiso calc U R 1
C C17 0.08123(6) 0.92009(18) 0.04523(11) 0.0293(3) Uani d . . 1
H H17 0.0508 0.8885 0.0196 0.035 Uiso calc U R 1
C C14 0.19712(6) 0.4090(2) 0.30815(12) 0.0332(4) Uani d . . 1
H H14 0.201 0.3587 0.3653 0.04 Uiso calc U R 1
C C5 -0.06052(5) 0.6606(2) 0.03494(12) 0.0342(4) Uani d . . 1
H H5 -0.0881 0.7067 -0.0056 0.041 Uiso calc U R 1
C C4 -0.02624(5) 0.75201(18) 0.09313(11) 0.0288(3) Uani d . . 1
H H4 -0.0298 0.8603 0.0934 0.035 Uiso calc U R 1
C C11 0.18484(6) 0.5526(2) 0.14028(12) 0.0358(4) Uani d . . 1
H H11 0.1802 0.6012 0.0822 0.043 Uiso calc U R 1
C C18 0.10750(6) 0.89068(19) -0.00286(11) 0.0322(4) Uani d . . 1
H H18 0.095 0.8374 -0.0615 0.039 Uiso calc U R 1
C C13 0.22080(6) 0.3609(2) 0.25743(13) 0.0380(4) Uani d . . 1
H H13 0.2415 0.2785 0.281 0.046 Uiso calc U R 1
C C10 0.16171(6) 0.6040(2) 0.19069(12) 0.0332(4) Uani d . . 1
H H10 0.1418 0.6886 0.1683 0.04 Uiso calc U R 1
C C19 0.15182(6) 0.93779(19) 0.03319(12) 0.0324(4) Uani d . . 1
C C6 -0.05597(6) 0.5001(2) 0.03366(12) 0.0351(4) Uani d . . 1
H H6 -0.0805 0.4404 -0.008 0.042 Uiso calc U R 1
C C21 0.14416(6) 1.0439(2) 0.16935(12) 0.0342(4) Uani d . . 1
H H21 0.1567 1.096 0.2284 0.041 Uiso calc U R 1
C C22 0.18009(7) 0.9079(2) -0.01993(14) 0.0413(4) Uani d . . 1
H H22A 0.1639 0.8403 -0.0739 0.062 Uiso calc U R 1
H H22B 0.2081 0.8586 0.0223 0.062 Uiso calc U R 1
H H22C 0.1867 1.0055 -0.0429 0.062 Uiso calc U R 1
C C15 0.23994(7) 0.3761(3) 0.11687(16) 0.0519(5) Uani d . . 1
H H15A 0.2653 0.3129 0.1576 0.078 Uiso calc U R 1
H H15B 0.2508 0.4648 0.0939 0.078 Uiso calc U R 1
H H15C 0.22 0.3148 0.0628 0.078 Uiso calc U R 1
N N1 0.05973(4) 0.47722(15) 0.21438(9) 0.0272(3) Uani d . . 1
H H1 0.0699 0.3824 0.2261 0.033 Uiso calc U R 1
N N2 0.06873(5) 0.88600(15) 0.25841(10) 0.0270(3) Uani d . . 1
O O1 0.15200(4) 0.74697(14) 0.37454(8) 0.0369(3) Uani d . . 1
O O3 0.02195(4) 1.05610(13) 0.12465(8) 0.0331(3) Uani d . . 1
O O4 0.08821(4) 1.15608(13) 0.26043(8) 0.0329(3) Uani d . . 1
H H2 0.0907(7) 0.887(2) 0.3055(16) 0.034(5) Uiso d . . 1

loop_
_atom_site_aniso_label
_atom_site_aniso_U_11
_atom_site_aniso_U_22
_atom_site_aniso_U_33
_atom_site_aniso_U_12
_atom_site_aniso_U_13
_atom_site_aniso_U_23
S1 0.0272(2) 0.0247(2) 0.0225(2) 0.00263(14) 0.00484(16) 0.00013(13)
S2 0.0297(2) 0.0171(2) 0.0265(2) 0.00222(13) 0.00789(16) -0.00016(13)
O2 0.0370(6) 0.0387(7) 0.0272(6) 0.0090(5) 0.0108(5) 0.0082(5)
C8 0.0266(7) 0.0231(8) 0.0255(7) 0.0009(6) 0.0117(6) 0.0010(6)
C2 0.0277(7) 0.0199(7) 0.0225(7) 0.0009(6) 0.0113(6) -0.0001(5)
C1 0.0269(7) 0.0215(7) 0.0240(7) 0.0005(6) 0.0078(6) -0.0001(6)
C9 0.0232(7) 0.0241(8) 0.0252(7) -0.0021(6) 0.0053(6) -0.0011(6)
C3 0.0264(7) 0.0223(7) 0.0235(7) 0.0006(6) 0.0125(6) 0.0009(6)
C16 0.0303(8) 0.0194(7) 0.0256(7) 0.0012(6) 0.0080(6) 0.0027(6)
C12 0.0272(8) 0.0400(9) 0.0352(9) -0.0048(7) 0.0109(7) -0.0049(7)
C20 0.0312(9) 0.0371(9) 0.0407(9) -0.0045(7) 0.0115(7) -0.0016(8)
C7 0.0323(8) 0.0238(8) 0.0356(9) -0.0035(6) 0.0117(7) -0.0017(6)
C17 0.0319(8) 0.0250(8) 0.0249(7) -0.0022(6) 0.0059(6) 0.0007(6)
C14 0.0303(8) 0.0327(9) 0.0337(8) 0.0038(7) 0.0106(7) 0.0081(7)
C5 0.0247(8) 0.0365(9) 0.0371(9) 0.0024(7) 0.0086(7) 0.0061(7)
C4 0.0280(8) 0.0257(8) 0.0329(8) 0.0031(6) 0.0131(7) 0.0043(6)
C11 0.0395(9) 0.0383(9) 0.0273(8) -0.0014(7) 0.0118(7) 0.0028(7)
C18 0.0407(9) 0.0277(8) 0.0239(7) -0.0006(7) 0.0094(7) 0.0014(6)
C13 0.0302(8) 0.0368(9) 0.0445(10) 0.0087(7) 0.0132(7) 0.0072(8)
C10 0.0354(9) 0.0298(9) 0.0290(8) 0.0047(7) 0.0083(7) 0.0045(7)
C19 0.0399(9) 0.0252(8) 0.0318(8) 0.0042(7) 0.0147(7) 0.0073(7)
C6 0.0278(8) 0.0350(9) 0.0367(9) -0.0070(7) 0.0078(7) -0.0005(7)
C21 0.0333(9) 0.0328(9) 0.0304(8) -0.0040(7) 0.0073(7) -0.0058(7)
C22 0.0476(11) 0.0390(10) 0.0430(10) 0.0050(8) 0.0247(9) 0.0064(8)
C15 0.0448(11) 0.0656(14) 0.0524(12) 0.0069(10) 0.0274(10) 0.0008(10)
N1 0.0280(7) 0.0179(6) 0.0308(7) 0.0023(5) 0.0075(6) 0.0006(5)
N2 0.0325(7) 0.0207(7) 0.0230(7) 0.0010(5) 0.0070(6) -0.0014(5)
O1 0.0339(6) 0.0309(6) 0.0349(6) -0.0002(5) 0.0035(5) -0.0087(5)
O3 0.0305(6) 0.0260(6) 0.0366(6) 0.0047(5) 0.0081(5) 0.0044(5)
O4 0.0422(6) 0.0195(5) 0.0329(6) 0.0008(5) 0.0116(5) -0.0035(5)

loop_
_atom_type_symbol
_atom_type_description
_atom_type_scat_dispersion_real
_atom_type_scat_dispersion_imag
_atom_type_scat_source
C C 0.0181 0.0091 'International Tables Vol C Tables 4.2.6.8 and 6.1.1.4'
H H 0.0000 0.0000 'International Tables Vol C Tables 4.2.6.8 and 6.1.1.4'
N N 0.0311 0.0180 'International Tables Vol C Tables 4.2.6.8 and 6.1.1.4'
O O 0.0492 0.0322 'International Tables Vol C Tables 4.2.6.8 and 6.1.1.4'
S S 0.3331 0.5567 'International Tables Vol C Tables 4.2.6.8 and 6.1.1.4'

loop_
_geom_angle_atom_site_label_1
_geom_angle_atom_site_label_2
_geom_angle_atom_site_label_3
_geom_angle
O2 S1 O1 119.05(7)
O2 S1 C1 110.27(7)
O1 S1 C1 106.31(7)
O2 S1 C9 106.62(7)
O1 S1 C9 109.15(7)
C1 S1 C9 104.54(7)
O3 S2 O4 119.53(7)
O3 S2 N2 108.48(7)
O4 S2 N2 104.07(7)
O3 S2 C16 107.97(7)
O4 S2 C16 108.22(7)
N2 S2 C16 108.09(7)
N1 C8 C7 128.60(14)
N1 C8 C3 108.96(13)
C7 C8 C3 122.43(14)
C1 C2 N2 124.46(14)
C1 C2 C3 106.58(13)
N2 C2 C3 128.54(14)
N1 C1 C2 110.26(13)
N1 C1 S1 119.87(11)
C2 C1 S1 129.85(12)
C14 C9 C10 120.61(15)
C14 C9 S1 119.06(12)
C10 C9 S1 120.33(12)
C4 C3 C8 118.68(14)
C4 C3 C2 135.21(14)
C8 C3 C2 106.10(13)
C21 C16 C17 121.08(15)
C21 C16 S2 119.55(12)
C17 C16 S2 119.36(12)
C11 C12 C13 118.33(16)
C11 C12 C15 120.83(17)
C13 C12 C15 120.84(17)
C21 C20 C19 121.29(16)
C6 C7 C8 117.10(16)
C18 C17 C16 118.95(15)
C9 C14 C13 119.23(16)
C4 C5 C6 121.59(15)
C5 C4 C3 118.58(15)
C10 C11 C12 121.34(16)
C17 C18 C19 121.14(16)
C14 C13 C12 121.13(16)
C11 C10 C9 119.33(16)
C18 C19 C20 118.53(16)
C18 C19 C22 121.06(16)
C20 C19 C22 120.42(17)
C7 C6 C5 121.62(16)
C20 C21 C16 119.00(16)
C8 N1 C1 108.10(13)
C2 N2 S2 123.78(11)

loop_
_geom_bond_atom_site_label_1
_geom_bond_atom_site_label_2
_geom_bond_distance
S1 O2 1.4350(12)
S1 O1 1.4438(12)
S1 C1 1.7366(16)
S1 C9 1.7725(16)
S2 O3 1.4239(12)
S2 O4 1.4401(12)
S2 N2 1.6433(14)
S2 C16 1.7595(16)
C8 N1 1.369(2)
C8 C7 1.399(2)
C8 C3 1.413(2)
C2 C1 1.378(2)
C2 N2 1.4156(19)
C2 C3 1.434(2)
C1 N1 1.373(2)
C9 C14 1.382(2)
C9 C10 1.389(2)
C3 C4 1.410(2)
C16 C21 1.384(2)
C16 C17 1.390(2)
C12 C11 1.390(3)
C12 C13 1.391(3)
C12 C15 1.507(3)
C20 C21 1.382(3)
C20 C19 1.394(3)
C7 C6 1.368(2)
C17 C18 1.385(2)
C14 C13 1.387(3)
C5 C4 1.368(2)
C5 C6 1.407(3)
C11 C10 1.378(3)
C18 C19 1.390(3)
C19 C22 1.505(2)
